data_7000919
loop_
_publ_author_name
'Sanz, Martial'
'Mosquera, Marta E. G.'
'Cuenca, Tom\'as'

_publ_section_title
;
 Novel dinuclear dimethylamido-3,5-dimethylpyrazolato and tetranuclear
 dimethylamido-3,5-dimethylpyrazolato-polyoxo zirconium(iv) complexes.
 Synthesis and structural characterisation
;
_journal_issue 14
_journal_name_full 'Dalton Transactions'
_journal_page_first 2616
_journal_page_last 2622
_journal_paper_doi 10.1039/b817574h
_journal_year 2009
_chemical_formula_sum 'C34 H54 N14 Zr2'
_chemical_formula_weight 841.35
_chemical_name_systematic
;
?
;
_space_group_IT_number 14
_symmetry_cell_setting monoclinic
_symmetry_space_group_name_Hall '-P 2yn'
_symmetry_space_group_name_H-M 'P 1 21/n 1'
_atom_sites_solution_hydrogens geom
_atom_sites_solution_primary direct
_atom_sites_solution_secondary difmap
_audit_creation_method SHELXL-97
_cell_angle_alpha 90.00
_cell_angle_beta 106.779(11)
_cell_angle_gamma 90.00
_cell_formula_units_Z 2
_cell_length_a 9.826(3)
_cell_length_b 12.3772(8)
_cell_length_c 17.017(4)
_cell_measurement_reflns_used 36
_cell_measurement_temperature 200(2)
_cell_measurement_theta_max 21.218
_cell_measurement_theta_min 4.904
_cell_volume 1981.5(8)
_computing_cell_refinement 'Dirax/lsq (Duisenberg & Schreurs, 1989-2000)'
_computing_data_collection 'Collect (Nonius BV, 1997-2000)'
_computing_data_reduction 'EvalCCD (Duisenberg & Schreurs 1990-2000)'
_computing_molecular_graphics 'Ortep-3 for Windows (Farrugia, 1997)'
_computing_publication_material 'WinGX publication routines (Farrugia, 1999)'
_computing_structure_refinement 'SHELXL-97 (Sheldrick, 1997)'
_computing_structure_solution 'SHELXS-86 (Sheldrick, 1986)'
_diffrn_ambient_temperature 200(2)
_diffrn_detector 'CCD plate'
_diffrn_detector_area_resol_mean 9
_diffrn_measured_fraction_theta_full 0.995
_diffrn_measured_fraction_theta_max 0.995
_diffrn_measurement_device '95mm CCD camera on \k-goniostat'
_diffrn_measurement_device_type KappaCCD
_diffrn_measurement_method 'CCD rotation images, thick slices'
_diffrn_orient_matrix_type X=UH
_diffrn_orient_matrix_UB_11 0.01
_diffrn_orient_matrix_UB_12 0
_diffrn_orient_matrix_UB_13 0
_diffrn_orient_matrix_UB_21 0
_diffrn_orient_matrix_UB_22 0.01
_diffrn_orient_matrix_UB_23 0
_diffrn_orient_matrix_UB_31 0
_diffrn_orient_matrix_UB_32 0
_diffrn_orient_matrix_UB_33 0.01
_diffrn_radiation_monochromator graphite
_diffrn_radiation_probe x-ray
_diffrn_radiation_type MoK\a
_diffrn_radiation_wavelength 0.71073
_diffrn_reflns_av_R_equivalents 0.0967
_diffrn_reflns_av_sigmaI/netI 0.0844
_diffrn_reflns_limit_h_max 12
_diffrn_reflns_limit_h_min -12
_diffrn_reflns_limit_k_max 13
_diffrn_reflns_limit_k_min -16
_diffrn_reflns_limit_l_max 22
_diffrn_reflns_limit_l_min -22
_diffrn_reflns_number 43546
_diffrn_reflns_theta_full 27.49
_diffrn_reflns_theta_max 27.49
_diffrn_reflns_theta_min 3.75
_diffrn_source 'Enraf Nonius FR590'
_exptl_absorpt_coefficient_mu 0.569
_exptl_absorpt_correction_T_max 0.947
_exptl_absorpt_correction_T_min 0.755
_exptl_absorpt_correction_type multi-scan
_exptl_absorpt_process_details
;
R.H. Blessing, Acta Cryst. (1995), A51, 33-38
;
_exptl_crystal_colour yellow
_exptl_crystal_density_diffrn 1.410
_exptl_crystal_density_method 'not measured'
_exptl_crystal_description prism
_exptl_crystal_F_000 872
_exptl_crystal_size_max 0.376
_exptl_crystal_size_mid 0.265
_exptl_crystal_size_min 0.092
_refine_diff_density_max 0.962
_refine_diff_density_min -0.890
_refine_diff_density_rms 0.127
_refine_ls_extinction_method none
_refine_ls_goodness_of_fit_ref 1.020
_refine_ls_hydrogen_treatment mixed
_refine_ls_matrix_type full
_refine_ls_number_parameters 233
_refine_ls_number_reflns 4514
_refine_ls_number_restraints 97
_refine_ls_restrained_S_all 1.010
_refine_ls_R_factor_all 0.0988
_refine_ls_R_factor_gt 0.0553
_refine_ls_shift/su_max 0.000
_refine_ls_shift/su_mean 0.000
_refine_ls_structure_factor_coef Fsqd
_refine_ls_weighting_details 'calc w=1/[\s^2^(Fo^2^)+(0.0900P)^2^+0.0000P] where P=(Fo^2^+2Fc^2^)/3'
_refine_ls_weighting_scheme calc
_refine_ls_wR_factor_gt 0.1385
_refine_ls_wR_factor_ref 0.1514
_reflns_number_gt 2995
_reflns_number_total 4514
_reflns_threshold_expression >2sigma(I)
_cod_data_source_file b817574h.txt
_cod_data_source_block 1
_cod_depositor_comments
;
The following automatic conversions were performed:
'_symmetry_cell_setting' value 'Monoclinic' changed to 'monoclinic'
according to '/home/saulius/struct/CIF-dictionaries/cif_core.dic'
dictionary named 'cif_core.dic' version 2.4.1 from
2010-06-29.

'_geom_bond_publ_flag' value 'NO' changed to 'no' according
to '/home/saulius/struct/CIF-dictionaries/cif_core.dic' dictionary named
'cif_core.dic' version 2.4.1 from 2010-06-29.

Automatic conversion script
Id: cif_fix_enum 1527 2010-12-29 10:47:43Z saulius 
;
_cod_original_cell_volume 1981.4(8)
_cod_original_sg_symbol_H-M P21/n
_cod_database_code 7000919

loop_
_symmetry_equiv_pos_as_xyz
'x, y, z'
'-x+1/2, y+1/2, -z+1/2'
'-x, -y, -z'
'x-1/2, -y-1/2, z-1/2'

loop_
_atom_site_label
_atom_site_type_symbol
_atom_site_fract_x
_atom_site_fract_y
_atom_site_fract_z
_atom_site_U_iso_or_equiv
_atom_site_adp_type
_atom_site_occupancy
_atom_site_symmetry_multiplicity
_atom_site_calc_flag
_atom_site_refinement_flags
_atom_site_disorder_assembly
_atom_site_disorder_group
Zr1 Zr 0.56906(4) 0.59334(3) 0.06950(2) 0.01736(15) Uani 1 1 d . . .
N1 N 0.3502(3) 0.5010(3) 0.0295(2) 0.0202(7) Uani 1 1 d . . .
N2 N 0.4460(4) 0.6609(3) -0.0567(2) 0.0222(8) Uani 1 1 d . . .
N3 N 0.6132(4) 0.4188(2) 0.1160(2) 0.0213(7) Uani 1 1 d . . .
N5 N 0.7429(4) 0.7116(3) 0.0723(2) 0.0238(8) Uani 1 1 d . . .
N6 N 0.7980(4) 0.6302(3) 0.1290(2) 0.0243(8) Uani 1 1 d . . .
N7 N 0.4599(4) 0.7155(3) 0.1272(2) 0.0255(8) Uani 1 1 d . . .
N8 N 0.5124(4) 0.6348(3) 0.1844(2) 0.0247(8) Uani 1 1 d . . .
C2 C 0.4135(5) 0.7588(4) -0.0910(3) 0.0258(10) Uani 1 1 d U . .
C3 C 0.6824(5) 0.3698(3) 0.1870(3) 0.0258(10) Uani 1 1 d U . .
C4 C 0.3305(5) 0.7443(3) -0.1754(3) 0.0287(10) Uani 1 1 d U . .
C5 C 0.8507(5) 0.7744(4) 0.0657(3) 0.0324(10) Uani 1 1 d U . .
C6 C 0.9770(5) 0.7346(4) 0.1193(3) 0.0371(11) Uani 1 1 d U . .
H6 H 1.0695 0.7641 0.1282 0.045 Uiso 1 1 calc R . .
C7 C 0.9411(5) 0.6430(4) 0.1570(3) 0.0325(10) Uani 1 1 d U . .
C8 C 1.0357(5) 0.5685(5) 0.2192(4) 0.0500(15) Uani 1 1 d U . .
H8A H 0.9781 0.5111 0.2334 0.075 Uiso 1 1 calc R . .
H8B H 1.0838 0.6095 0.2687 0.075 Uiso 1 1 calc R . .
H8C H 1.1068 0.5363 0.1961 0.075 Uiso 1 1 calc R . .
C9 C 0.8303(7) 0.8675(4) 0.0078(4) 0.0503(15) Uani 1 1 d U . .
H9A H 0.7292 0.8746 -0.0219 0.075 Uiso 1 1 calc R . .
H9B H 0.8846 0.8550 -0.0314 0.075 Uiso 1 1 calc R . .
H9C H 0.8637 0.9339 0.0387 0.075 Uiso 1 1 calc R . .
C11 C 0.2193(5) 0.5694(3) -0.0026(3) 0.0275(10) Uani 1 1 d . . .
H11A H 0.2320 0.6176 -0.0456 0.041 Uiso 1 1 calc R . .
H11B H 0.2037 0.6125 0.0424 0.041 Uiso 1 1 calc R . .
H11C H 0.1369 0.5226 -0.0253 0.041 Uiso 1 1 calc R . .
C12 C 0.3123(5) 0.4343(4) 0.0936(3) 0.0279(10) Uani 1 1 d . . .
H12A H 0.3911 0.3856 0.1193 0.042 Uiso 1 1 calc R . .
H12B H 0.2268 0.3918 0.0680 0.042 Uiso 1 1 calc R . .
H12C H 0.2940 0.4820 0.1354 0.042 Uiso 1 1 calc R . .
C13 C 0.3042(6) 0.8790(4) 0.1110(4) 0.0433(13) Uani 1 1 d U . .
H13A H 0.3238 0.8836 0.0578 0.065 Uiso 1 1 calc R . .
H13B H 0.3360 0.9455 0.1421 0.065 Uiso 1 1 calc R . .
H13C H 0.2019 0.8697 0.1023 0.065 Uiso 1 1 calc R . .
C14 C 0.3824(5) 0.7843(4) 0.1582(3) 0.0315(10) Uani 1 1 d U . .
C15 C 0.3846(5) 0.7483(4) 0.2363(3) 0.0384(11) Uani 1 1 d U . .
H15 H 0.3392 0.7816 0.2723 0.046 Uiso 1 1 calc R . .
C16 C 0.4670(5) 0.6530(4) 0.2516(3) 0.0336(11) Uani 1 1 d U . .
C17 C 0.5026(7) 0.5811(6) 0.3239(4) 0.0589(17) Uani 1 1 d U . .
H17A H 0.5614 0.5211 0.3148 0.088 Uiso 1 1 calc R . .
H17B H 0.4149 0.5525 0.3324 0.088 Uiso 1 1 calc R . .
H17C H 0.5551 0.6219 0.3726 0.088 Uiso 1 1 calc R . .
C21A C 0.4706(12) 0.8585(8) -0.0513(7) 0.008(3) Uiso 0.40 1 d PU A 1
H21A H 0.5265 0.8437 0.0054 0.012 Uiso 0.40 1 calc PR A 1
H21B H 0.3925 0.9077 -0.0514 0.012 Uiso 0.40 1 calc PR A 1
H21C H 0.5317 0.8918 -0.0810 0.012 Uiso 0.40 1 calc PR A 1
C21B C 0.4445(15) 0.8635(10) -0.0416(9) 0.003(3) Uiso 0.30 1 d PU A 2
H21D H 0.4866 0.8465 0.0167 0.004 Uiso 0.30 1 calc PR A 2
H21E H 0.3557 0.9036 -0.0486 0.004 Uiso 0.30 1 calc PR A 2
H21F H 0.5110 0.9077 -0.0610 0.004 Uiso 0.30 1 calc PR A 2
C21C C 0.4054(11) 0.9040(8) -0.0930(6) 0.004(2) Uiso 0.30 1 d PU A 3
H21G H 0.4573 0.9324 -0.0389 0.006 Uiso 0.30 1 calc PR A 3
H21H H 0.3059 0.9272 -0.1068 0.006 Uiso 0.30 1 calc PR A 3
H21I H 0.4485 0.9314 -0.1343 0.006 Uiso 0.30 1 calc PR A 3
C31A C 0.7578(8) 0.4243(6) 0.2651(5) 0.010(2) Uiso 0.75 1 d PU B 4
H31A H 0.7510 0.5028 0.2574 0.014 Uiso 0.75 1 calc PR B 4
H31B H 0.8580 0.4027 0.2817 0.014 Uiso 0.75 1 calc PR B 4
H31C H 0.7142 0.4034 0.3079 0.014 Uiso 0.75 1 calc PR B 4
C31B C 0.761(2) 0.4066(17) 0.2603(14) 0.004(6) Uiso 0.25 1 d PU B 5
H31D H 0.7619 0.4858 0.2597 0.007 Uiso 0.25 1 calc PR B 5
H31E H 0.8585 0.3795 0.2716 0.007 Uiso 0.25 1 calc PR B 5
H31F H 0.7201 0.3814 0.3032 0.007 Uiso 0.25 1 calc PR B 5
H4 H 0.284(4) 0.813(3) -0.215(3) 0.017(10) Uiso 1 1 d . . .

loop_
_atom_site_aniso_label
_atom_site_aniso_U_11
_atom_site_aniso_U_22
_atom_site_aniso_U_33
_atom_site_aniso_U_23
_atom_site_aniso_U_13
_atom_site_aniso_U_12
Zr1 0.0199(2) 0.0164(2) 0.0129(2) 0.00039(16) 0.00020(15) -0.00060(16)
N1 0.0181(17) 0.0226(18) 0.0191(19) 0.0025(14) 0.0040(14) 0.0015(14)
N2 0.0253(18) 0.0215(18) 0.0153(18) 0.0005(13) -0.0011(14) -0.0014(14)
N3 0.0245(18) 0.0205(18) 0.0154(18) 0.0013(13) 0.0000(14) -0.0018(14)
N5 0.028(2) 0.0217(18) 0.0182(18) 0.0013(14) 0.0019(15) -0.0013(15)
N6 0.025(2) 0.0261(19) 0.0196(19) -0.0034(14) 0.0032(15) -0.0003(15)
N7 0.029(2) 0.0194(18) 0.025(2) -0.0012(15) 0.0023(16) -0.0030(15)
N8 0.029(2) 0.0264(19) 0.0162(18) -0.0014(14) 0.0021(15) -0.0007(15)
C2 0.026(2) 0.026(2) 0.024(2) 0.0062(17) 0.0068(19) 0.0006(17)
C3 0.027(2) 0.026(2) 0.025(2) 0.0113(18) 0.0090(19) 0.0063(18)
C4 0.036(3) 0.022(2) 0.021(2) 0.0046(17) -0.0034(19) 0.0025(18)
C5 0.034(3) 0.033(3) 0.029(3) -0.0041(19) 0.009(2) -0.010(2)
C6 0.024(2) 0.052(3) 0.035(3) -0.005(2) 0.008(2) -0.011(2)
C7 0.029(3) 0.038(3) 0.028(3) -0.0044(19) 0.005(2) -0.006(2)
C8 0.022(3) 0.066(4) 0.053(4) 0.011(3) -0.004(2) 0.006(2)
C9 0.056(4) 0.041(3) 0.060(4) 0.017(3) 0.026(3) -0.010(3)
C11 0.023(2) 0.028(2) 0.028(2) -0.0005(18) 0.0028(19) 0.0044(18)
C12 0.027(2) 0.035(3) 0.023(2) -0.0025(18) 0.0095(19) -0.0055(19)
C13 0.040(3) 0.028(3) 0.067(4) -0.003(2) 0.023(3) 0.005(2)
C14 0.029(2) 0.027(2) 0.039(3) -0.0101(19) 0.010(2) -0.0032(19)
C15 0.036(3) 0.048(3) 0.036(3) -0.013(2) 0.018(2) 0.000(2)
C16 0.026(2) 0.050(3) 0.024(2) -0.006(2) 0.0055(19) 0.002(2)
C17 0.057(4) 0.096(5) 0.030(3) 0.010(3) 0.023(3) 0.010(3)

loop_
_atom_type_symbol
_atom_type_description
_atom_type_scat_dispersion_real
_atom_type_scat_dispersion_imag
_atom_type_scat_source
C C 0.0033 0.0016 'International Tables Vol C Tables 4.2.6.8 and 6.1.1.4'
H H 0.0000 0.0000 'International Tables Vol C Tables 4.2.6.8 and 6.1.1.4'
N N 0.0061 0.0033 'International Tables Vol C Tables 4.2.6.8 and 6.1.1.4'
Zr Zr -2.9673 0.5597 'International Tables Vol C Tables 4.2.6.8 and 6.1.1.4'

loop_
_geom_angle_atom_site_label_1
_geom_angle_atom_site_label_2
_geom_angle_atom_site_label_3
_geom_angle
_geom_angle_site_symmetry_1
_geom_angle_site_symmetry_3
_geom_angle_publ_flag
N6 Zr1 N5 36.29(13) . . ?
N6 Zr1 N7 102.17(13) . . ?
N5 Zr1 N7 90.47(13) . . ?
N6 Zr1 N8 91.65(13) . . ?
N5 Zr1 N8 102.21(13) . . ?
N7 Zr1 N8 36.05(13) . . ?
N6 Zr1 N2 122.65(13) . . ?
N5 Zr1 N2 88.52(12) . . ?
N7 Zr1 N2 88.55(13) . . ?
N8 Zr1 N2 122.43(13) . . ?
N6 Zr1 N3 88.31(13) . . ?
N5 Zr1 N3 122.69(13) . . ?
N7 Zr1 N3 123.41(13) . . ?
N8 Zr1 N3 89.12(13) . . ?
N2 Zr1 N3 131.32(12) . . ?
N6 Zr1 N1 161.27(12) . . ?
N5 Zr1 N1 161.85(12) . . ?
N7 Zr1 N1 86.64(12) . . ?
N8 Zr1 N1 85.85(12) . . ?
N2 Zr1 N1 73.51(12) . . ?
N3 Zr1 N1 73.11(12) . . ?
N6 Zr1 N1 85.58(12) . 3_665 ?
N5 Zr1 N1 85.84(12) . 3_665 ?
N7 Zr1 N1 161.28(12) . 3_665 ?
N8 Zr1 N1 162.25(12) . 3_665 ?
N2 Zr1 N1 73.03(12) . 3_665 ?
N3 Zr1 N1 73.29(12) . 3_665 ?
N1 Zr1 N1 91.17(11) . 3_665 ?
N6 Zr1 Zr1 128.30(9) . 3_665 ?
N5 Zr1 Zr1 128.70(9) . 3_665 ?
N7 Zr1 Zr1 129.53(9) . 3_665 ?
N8 Zr1 Zr1 129.08(9) . 3_665 ?
N2 Zr1 Zr1 65.71(9) . 3_665 ?
N3 Zr1 Zr1 65.61(9) . 3_665 ?
N1 Zr1 Zr1 45.72(8) . 3_665 ?
N1 Zr1 Zr1 45.45(8) 3_665 3_665 ?
C12 N1 C11 101.9(3) . . ?
C12 N1 Zr1 117.1(2) . . ?
C11 N1 Zr1 116.5(2) . . ?
C12 N1 Zr1 116.8(2) . 3_665 ?
C11 N1 Zr1 116.5(3) . 3_665 ?
Zr1 N1 Zr1 88.83(11) . 3_665 ?
C2 N2 N3 108.8(3) . 3_665 ?
C2 N2 Zr1 136.9(3) . . ?
N3 N2 Zr1 114.3(2) 3_665 . ?
C3 N3 N2 108.9(3) . 3_665 ?
C3 N3 Zr1 136.7(3) . . ?
N2 N3 Zr1 114.4(2) 3_665 . ?
C5 N5 N6 108.6(4) . . ?
C5 N5 Zr1 172.2(3) . . ?
N6 N5 Zr1 71.5(2) . . ?
C7 N6 N5 108.3(4) . . ?
C7 N6 Zr1 171.8(3) . . ?
N5 N6 Zr1 72.2(2) . . ?
C14 N7 N8 108.6(4) . . ?
C14 N7 Zr1 174.5(3) . . ?
N8 N7 Zr1 72.1(2) . . ?
C16 N8 N7 108.9(4) . . ?
C16 N8 Zr1 174.3(3) . . ?
N7 N8 Zr1 71.8(2) . . ?
N2 C2 C4 108.4(4) . . ?
N2 C2 C21A 123.9(6) . . ?
C4 C2 C21A 127.2(6) . . ?
N2 C2 C21B 122.8(6) . . ?
C4 C2 C21B 128.2(6) . . ?
C21A C2 C21B 13.1(7) . . ?
N2 C2 C21C 156.0(5) . . ?
C4 C2 C21C 95.5(4) . . ?
C21A C2 C21C 33.1(6) . . ?
C21B C2 C21C 33.2(6) . . ?
N3 C3 C4 108.6(4) . 3_665 ?
N3 C3 C31A 126.3(5) . . ?
C4 C3 C31A 125.1(5) 3_665 . ?
N3 C3 C31B 133.4(10) . . ?
C4 C3 C31B 117.9(10) 3_665 . ?
C31A C3 C31B 7.8(11) . . ?
C3 C4 C2 105.2(4) 3_665 . ?
C3 C4 H4 132(2) 3_665 . ?
C2 C4 H4 122(2) . . ?
N5 C5 C6 108.3(4) . . ?
N5 C5 C9 122.9(4) . . ?
C6 C5 C9 128.8(4) . . ?
C5 C6 C7 106.9(4) . . ?
C5 C6 H6 126.6 . . ?
C7 C6 H6 126.6 . . ?
N6 C7 C6 107.9(4) . . ?
N6 C7 C8 122.8(4) . . ?
C6 C7 C8 129.3(4) . . ?
C7 C8 H8A 109.5 . . ?
C7 C8 H8B 109.5 . . ?
H8A C8 H8B 109.5 . . ?
C7 C8 H8C 109.5 . . ?
H8A C8 H8C 109.5 . . ?
H8B C8 H8C 109.5 . . ?
C5 C9 H9A 109.5 . . ?
C5 C9 H9B 109.5 . . ?
H9A C9 H9B 109.5 . . ?
C5 C9 H9C 109.5 . . ?
H9A C9 H9C 109.5 . . ?
H9B C9 H9C 109.5 . . ?
N1 C11 H11A 109.5 . . ?
N1 C11 H11B 109.5 . . ?
H11A C11 H11B 109.5 . . ?
N1 C11 H11C 109.5 . . ?
H11A C11 H11C 109.5 . . ?
H11B C11 H11C 109.5 . . ?
N1 C12 H12A 109.5 . . ?
N1 C12 H12B 109.5 . . ?
H12A C12 H12B 109.5 . . ?
N1 C12 H12C 109.5 . . ?
H12A C12 H12C 109.5 . . ?
H12B C12 H12C 109.5 . . ?
C14 C13 H13A 109.5 . . ?
C14 C13 H13B 109.5 . . ?
H13A C13 H13B 109.5 . . ?
C14 C13 H13C 109.5 . . ?
H13A C13 H13C 109.5 . . ?
H13B C13 H13C 109.5 . . ?
N7 C14 C15 108.4(4) . . ?
N7 C14 C13 122.9(4) . . ?
C15 C14 C13 128.6(4) . . ?
C14 C15 C16 107.0(4) . . ?
C14 C15 H15 126.5 . . ?
C16 C15 H15 126.5 . . ?
N8 C16 C15 107.1(4) . . ?
N8 C16 C17 123.0(5) . . ?
C15 C16 C17 130.0(5) . . ?
C16 C17 H17A 109.5 . . ?
C16 C17 H17B 109.5 . . ?
H17A C17 H17B 109.5 . . ?
C16 C17 H17C 109.5 . . ?
H17A C17 H17C 109.5 . . ?
H17B C17 H17C 109.5 . . ?
C2 C21A H21A 109.5 . . ?
C2 C21A H21B 109.5 . . ?
H21A C21A H21B 109.5 . . ?
C2 C21A H21C 109.5 . . ?
H21A C21A H21C 109.5 . . ?
H21B C21A H21C 109.5 . . ?
C2 C21B H21D 109.5 . . ?
C2 C21B H21E 109.5 . . ?
H21D C21B H21E 109.5 . . ?
C2 C21B H21F 109.5 . . ?
H21D C21B H21F 109.5 . . ?
H21E C21B H21F 109.5 . . ?
C2 C21C H21G 109.5 . . ?
C2 C21C H21H 109.5 . . ?
H21G C21C H21H 109.5 . . ?
C2 C21C H21I 109.5 . . ?
H21G C21C H21I 109.5 . . ?
H21H C21C H21I 109.5 . . ?
C3 C31A H31A 109.5 . . ?
C3 C31A H31B 109.5 . . ?
H31A C31A H31B 109.5 . . ?
C3 C31A H31C 109.5 . . ?
H31A C31A H31C 109.5 . . ?
H31B C31A H31C 109.5 . . ?
C3 C31B H31D 109.5 . . ?
C3 C31B H31E 109.5 . . ?
H31D C31B H31E 109.5 . . ?
C3 C31B H31F 109.5 . . ?
H31D C31B H31F 109.5 . . ?
H31E C31B H31F 109.5 . . ?

loop_
_geom_bond_atom_site_label_1
_geom_bond_atom_site_label_2
_geom_bond_distance
_geom_bond_site_symmetry_2
_geom_bond_publ_flag
Zr1 N6 2.231(4) . ?
Zr1 N5 2.240(3) . ?
Zr1 N7 2.238(4) . ?
Zr1 N8 2.241(4) . ?
Zr1 N2 2.297(3) . ?
Zr1 N3 2.299(3) . ?
Zr1 N1 2.356(3) . ?
Zr1 N1 2.367(3) 3_665 ?
Zr1 Zr1 3.3048(8) 3_665 ?
N1 C12 1.499(5) . ?
N1 C11 1.505(5) . ?
N1 Zr1 2.367(3) 3_665 ?
N2 C2 1.342(6) . ?
N2 N3 1.410(5) 3_665 ?
N3 C3 1.347(5) . ?
N3 N2 1.410(5) 3_665 ?
N5 C5 1.344(6) . ?
N5 N6 1.392(5) . ?
N6 C7 1.357(6) . ?
N7 C14 1.347(6) . ?
N7 N8 1.386(5) . ?
N8 C16 1.361(6) . ?
C2 C4 1.443(6) . ?
C2 C21A 1.440(12) . ?
C2 C21B 1.528(14) . ?
C2 C21C 1.799(11) . no
C3 C4 1.427(6) 3_665 ?
C3 C31A 1.484(9) . ?
C3 C31B 1.34(2) . ?
C4 C3 1.427(6) 3_665 ?
C4 H4 1.11(4) . ?
C5 C6 1.401(7) . ?
C5 C9 1.491(7) . ?
C6 C7 1.398(7) . ?
C6 H6 0.9500 . ?
C7 C8 1.506(7) . ?
C8 H8A 0.9800 . ?
C8 H8B 0.9800 . ?
C8 H8C 0.9800 . ?
C9 H9A 0.9800 . ?
C9 H9B 0.9800 . ?
C9 H9C 0.9800 . ?
C11 H11A 0.9800 . ?
C11 H11B 0.9800 . ?
C11 H11C 0.9800 . ?
C12 H12A 0.9800 . ?
C12 H12B 0.9800 . ?
C12 H12C 0.9800 . ?
C13 C14 1.501(7) . ?
C13 H13A 0.9800 . ?
C13 H13B 0.9800 . ?
C13 H13C 0.9800 . ?
C14 C15 1.396(7) . ?
C15 C16 1.412(7) . ?
C15 H15 0.9500 . ?
C16 C17 1.478(8) . ?
C17 H17A 0.9800 . ?
C17 H17B 0.9800 . ?
C17 H17C 0.9800 . ?
C21A H21A 0.9800 . ?
C21A H21B 0.9800 . ?
C21A H21C 0.9800 . ?
C21B H21D 0.9800 . ?
C21B H21E 0.9800 . ?
C21B H21F 0.9800 . ?
C21C H21G 0.9800 . ?
C21C H21H 0.9800 . ?
C21C H21I 0.9800 . ?
C31A H31A 0.9800 . ?
C31A H31B 0.9800 . ?
C31A H31C 0.9800 . ?
C31B H31D 0.9800 . ?
C31B H31E 0.9800 . ?
C31B H31F 0.9800 . ?
